data_7054985
loop_
_publ_author_name
'Li, Jie'
'Xi, Teng'
'Yan, Biao'
'Yang, Mingyan'
'Song, Jirong'
'Ma, Haixia'

_publ_section_title
;
 Two Cu(ii) complexes of triadimefon: crystal structure, antifungal
 activities and structure--activity relationship
;
_journal_issue 9
_journal_name_full 'New J. Chem.'
_journal_page_first 6997
_journal_paper_doi 10.1039/C5NJ00679A
_journal_volume 39
_journal_year 2015
_chemical_formula_sum 'C30 H38 Cl4 Cu N6 O5'
_chemical_formula_weight 768.00
_chemical_name_systematic
; 
 ? 
;
_space_group_IT_number 2
_symmetry_cell_setting triclinic
_symmetry_space_group_name_Hall '-P 1'
_symmetry_space_group_name_H-M 'P -1'
_atom_sites_solution_hydrogens geom
_atom_sites_solution_primary direct
_atom_sites_solution_secondary difmap
_audit_block_doi 10.5517/cc13yhk3
_audit_creation_method SHELXL-97
_audit_update_record
;
2015-06-15 deposited with the CCDC.
2015-07-06 downloaded from the CCDC.
;
_cell_angle_alpha 87.738(2)
_cell_angle_beta 74.848(2)
_cell_angle_gamma 70.694(2)
_cell_formula_units_Z 2
_cell_length_a 9.0593(12)
_cell_length_b 12.8399(17)
_cell_length_c 16.926(2)
_cell_measurement_reflns_used 7804
_cell_measurement_temperature 123(2)
_cell_measurement_theta_max 28.77
_cell_measurement_theta_min 2.46
_cell_volume 1791.1(4)
_computing_cell_refinement 'Bruker SAINT'
_computing_data_collection 'Bruker SMART APEX II'
_computing_data_reduction 'Bruker SAINT'
_computing_molecular_graphics SHELXTL
_computing_publication_material SHELXTL
_computing_structure_refinement 'SHELXL-97 (Sheldrick, 2008)'
_computing_structure_solution 'SHELXS-97 (Sheldrick,2008)'
_diffrn_ambient_temperature 123(2)
_diffrn_measured_fraction_theta_full 0.951
_diffrn_measured_fraction_theta_max 0.951
_diffrn_measurement_device_type 'Bruker APEX II area detector'
_diffrn_measurement_method '\f and \w scans'
_diffrn_radiation_monochromator graphite
_diffrn_radiation_source 'fine-focus sealed tube'
_diffrn_radiation_type MoK\a
_diffrn_radiation_wavelength 0.71073
_diffrn_reflns_av_R_equivalents 0.0193
_diffrn_reflns_av_unetI/netI 0.0326
_diffrn_reflns_limit_h_max 7
_diffrn_reflns_limit_h_min -10
_diffrn_reflns_limit_k_max 15
_diffrn_reflns_limit_k_min -15
_diffrn_reflns_limit_l_max 20
_diffrn_reflns_limit_l_min -20
_diffrn_reflns_number 10978
_diffrn_reflns_theta_full 25.00
_diffrn_reflns_theta_max 25.00
_diffrn_reflns_theta_min 2.04
_exptl_absorpt_coefficient_mu 0.954
_exptl_absorpt_correction_T_max 0.9107
_exptl_absorpt_correction_T_min 0.7965
_exptl_absorpt_correction_type multi-scan
_exptl_crystal_colour BLUE
_exptl_crystal_density_diffrn 1.424
_exptl_crystal_density_method 'not measured'
_exptl_crystal_description SHEET
_exptl_crystal_F_000 794
_exptl_crystal_size_max 0.25
_exptl_crystal_size_mid 0.25
_exptl_crystal_size_min 0.10
_refine_diff_density_max 2.142
_refine_diff_density_min -1.160
_refine_diff_density_rms 0.119
_refine_ls_extinction_method none
_refine_ls_goodness_of_fit_ref 1.068
_refine_ls_hydrogen_treatment mixed
_refine_ls_matrix_type full
_refine_ls_number_parameters 410
_refine_ls_number_reflns 6012
_refine_ls_number_restraints 18
_refine_ls_restrained_S_all 1.071
_refine_ls_R_factor_all 0.0583
_refine_ls_R_factor_gt 0.0538
_refine_ls_shift/su_max 0.002
_refine_ls_shift/su_mean 0.000
_refine_ls_structure_factor_coef Fsqd
_refine_ls_weighting_details 'calc w=1/[\s^2^(Fo^2^)+(0.0748P)^2^+7.6007P] where P=(Fo^2^+2Fc^2^)/3'
_refine_ls_weighting_scheme calc
_refine_ls_wR_factor_gt 0.1510
_refine_ls_wR_factor_ref 0.1548
_reflns_number_gt 5480
_reflns_number_total 6012
_reflns_threshold_expression >2sigma(I)
_cod_data_source_file c5nj00679a1.cif
_cod_data_source_block 1
_cod_depositor_comments
;
The following automatic conversions were performed:

'_symmetry_cell_setting' value 'Triclinic' changed to 'triclinic'
according to
/usr/data/users/saulius/crontab/automatic-downloads/rss-feeds/RSC/lib/dictionaries/cif_core.dic
dictionary named 'cif_core.dic' version 2.4.2 from 2011-04-26.

'_exptl_absorpt_correction_type' value 'Multi-scan' changed to
'multi-scan' according to
/usr/data/users/saulius/crontab/automatic-downloads/rss-feeds/RSC/lib/dictionaries/cif_core.dic
dictionary named 'cif_core.dic' version 2.4.2 from 2011-04-26.

Automatic conversion script
Id: cif_fix_values 3271 2015-04-21 07:52:19Z andrius 

 Adding full bibliography for 7054984--7054985.cif.
;
_cod_original_cell_volume 1791.2(4)
_cod_original_sg_symbol_H-M P-1
_cod_database_code 7054985

loop_
_symmetry_equiv_pos_as_xyz
'x, y, z'
'-x, -y, -z'

loop_
_atom_site_label
_atom_site_type_symbol
_atom_site_fract_x
_atom_site_fract_y
_atom_site_fract_z
_atom_site_U_iso_or_equiv
_atom_site_adp_type
_atom_site_occupancy
_atom_site_symmetry_multiplicity
_atom_site_calc_flag
_atom_site_refinement_flags
Cu Cu 0.94794(5) 0.40795(4) 0.14193(3) 0.01253(16) Uani 1 1 d .
Cl1 Cl 0.30683(17) -0.01026(10) 0.40671(7) 0.0332(3) Uani 1 1 d .
Cl2 Cl 0.92736(12) 0.31591(8) 0.02600(6) 0.0170(2) Uani 1 1 d .
Cl3 Cl 1.00974(12) 0.31397(9) 0.25271(6) 0.0234(3) Uani 1 1 d .
Cl4 Cl 1.81185(14) 0.01782(9) 0.36475(6) 0.0256(3) Uani 1 1 d .
O1 O 0.4037(4) 0.4197(3) 0.41702(18) 0.0197(6) Uani 1 1 d .
O2 O 0.4566(4) 0.6423(3) 0.3912(2) 0.0292(8) Uani 1 1 d .
O3 O 1.5901(3) 0.1052(2) 0.06393(17) 0.0161(6) Uani 1 1 d .
O4 O 1.4827(4) 0.1825(3) -0.0921(2) 0.0290(8) Uani 1 1 d .
O5 O 0.8945(4) 0.5792(2) 0.11709(18) 0.0214(7) Uani 1 1 d .
H5 H 0.9250 0.5981 0.0618 0.026 Uiso 1 1 calc R
N1 N 0.7112(4) 0.4483(3) 0.1953(2) 0.0129(7) Uani 1 1 d .
N2 N 0.4814(4) 0.4811(3) 0.28525(19) 0.0136(7) Uani 1 1 d .
N3 N 0.4410(4) 0.5140(3) 0.2134(2) 0.0200(8) Uani 1 1 d .
N4 N 1.1832(4) 0.3810(3) 0.0914(2) 0.0146(7) Uani 1 1 d .
N5 N 1.4380(4) 0.2876(3) 0.0502(2) 0.0137(7) Uani 1 1 d .
N6 N 1.4307(4) 0.3945(3) 0.0398(2) 0.0207(8) Uani 1 1 d .
C1 C 0.6407(5) 0.4444(3) 0.2736(2) 0.0139(8) Uani 1 1 d .
H1 H 0.6956 0.4193 0.3151 0.017 Uiso 1 1 calc R
C2 C 0.5838(5) 0.4928(4) 0.1610(3) 0.0197(9) Uani 1 1 d .
H2 H 0.5977 0.5069 0.1045 0.024 Uiso 1 1 calc R
C3 C 0.3561(5) 0.5018(3) 0.3628(2) 0.0154(8) Uani 1 1 d .
H3 H 0.2497 0.5054 0.3538 0.019 Uiso 1 1 calc R
C4 C 0.3770(5) 0.3191(4) 0.4095(3) 0.0179(9) Uani 1 1 d .
C5 C 0.3988(5) 0.2521(4) 0.4746(3) 0.0217(9) Uani 1 1 d .
H5' H 0.4277 0.2758 0.5191 0.026 Uiso 1 1 calc R
C6 C 0.3777(6) 0.1493(4) 0.4739(3) 0.0236(9) Uani 1 1 d .
H6 H 0.3925 0.1017 0.5176 0.028 Uiso 1 1 calc R
C7 C 0.3345(5) 0.1184(4) 0.4080(3) 0.0210(9) Uani 1 1 d .
C8 C 0.3114(5) 0.1858(4) 0.3437(3) 0.0186(9) Uani 1 1 d .
H8 H 0.2810 0.1627 0.2995 0.022 Uiso 1 1 calc R
C9 C 0.3332(5) 0.2879(4) 0.3443(2) 0.0178(9) Uani 1 1 d .
H9 H 0.3182 0.3355 0.3005 0.021 Uiso 1 1 calc R
C10 C 0.3413(5) 0.6107(4) 0.4073(3) 0.0207(9) Uani 1 1 d .
C11 C 0.1795(8) 0.6718(6) 0.4659(4) 0.0535(10) Uani 1 1 d U
C12 C 0.0954(8) 0.5993(6) 0.5101(4) 0.0535(10) Uani 1 1 d U
H12A H 0.0744 0.5555 0.4709 0.080 Uiso 1 1 calc R
H12B H -0.0076 0.6439 0.5471 0.080 Uiso 1 1 calc R
H12C H 0.1630 0.5498 0.5421 0.080 Uiso 1 1 calc R
C13 C 0.2009(6) 0.7497(4) 0.5247(3) 0.0286(10) Uani 1 1 d .
H13A H 0.0959 0.7877 0.5632 0.043 Uiso 1 1 calc R
H13B H 0.2430 0.8044 0.4935 0.043 Uiso 1 1 calc R
H13C H 0.2773 0.7070 0.5552 0.043 Uiso 1 1 calc R
C14 C 0.0817(8) 0.7520(6) 0.4073(4) 0.0535(10) Uani 1 1 d U
H14A H 0.0610 0.7073 0.3686 0.080 Uiso 1 1 calc R
H14B H 0.1464 0.7958 0.3770 0.080 Uiso 1 1 calc R
H14C H -0.0216 0.8016 0.4408 0.080 Uiso 1 1 calc R
C15 C 1.2912(5) 0.2814(3) 0.0792(3) 0.0218(9) Uani 1 1 d .
H15 H 1.2673 0.2148 0.0897 0.026 Uiso 1 1 calc R
C16 C 1.2743(5) 0.4481(4) 0.0663(3) 0.0207(9) Uani 1 1 d .
H16 H 1.2289 0.5263 0.0678 0.025 Uiso 1 1 calc R
C17 C 1.5916(5) 0.1987(3) 0.0186(2) 0.0152(8) Uani 1 1 d .
H17 H 1.6858 0.2219 0.0203 0.018 Uiso 1 1 calc R
C18 C 1.6407(5) 0.0934(3) 0.1359(2) 0.0145(8) Uani 1 1 d .
C19 C 1.6924(5) 0.1697(3) 0.1681(2) 0.0158(8) Uani 1 1 d .
H19 H 1.6913 0.2368 0.1420 0.019 Uiso 1 1 calc R
C20 C 1.7458(5) 0.1456(3) 0.2393(3) 0.0169(8) Uani 1 1 d .
H20 H 1.7839 0.1954 0.2616 0.020 Uiso 1 1 calc R
C21 C 1.7426(5) 0.0488(3) 0.2768(2) 0.0158(8) Uani 1 1 d .
C22 C 1.6891(5) -0.0255(3) 0.2448(3) 0.0198(9) Uani 1 1 d .
H22 H 1.6869 -0.0915 0.2717 0.024 Uiso 1 1 calc R
C23 C 1.6393(5) -0.0038(3) 0.1743(3) 0.0185(9) Uani 1 1 d .
H23 H 1.6040 -0.0551 0.1518 0.022 Uiso 1 1 calc R
C24 C 1.6044(5) 0.1615(3) -0.0700(3) 0.0161(8) Uani 1 1 d .
C25 C 1.7739(5) 0.1047(4) -0.1254(2) 0.0178(9) Uani 1 1 d .
C26 C 1.7624(6) 0.0330(5) -0.1917(3) 0.0321(11) Uani 1 1 d .
H26A H 1.6897 0.0790 -0.2228 0.048 Uiso 1 1 calc R
H26B H 1.7198 -0.0246 -0.1662 0.048 Uiso 1 1 calc R
H26C H 1.8704 -0.0014 -0.2287 0.048 Uiso 1 1 calc R
C27 C 1.8342(6) 0.1987(4) -0.1631(3) 0.0302(11) Uani 1 1 d .
H27A H 1.9457 0.1676 -0.1973 0.045 Uiso 1 1 calc R
H27B H 1.8314 0.2474 -0.1192 0.045 Uiso 1 1 calc R
H27C H 1.7641 0.2411 -0.1967 0.045 Uiso 1 1 calc R
C28 C 1.8910(6) 0.0343(4) -0.0778(3) 0.0286(11) Uani 1 1 d .
H28A H 1.8483 -0.0220 -0.0496 0.043 Uiso 1 1 calc R
H28B H 1.9024 0.0817 -0.0374 0.043 Uiso 1 1 calc R
H28C H 1.9971 -0.0018 -0.1159 0.043 Uiso 1 1 calc R
C29 C 0.8148(6) 0.6675(4) 0.1797(3) 0.0237(10) Uani 1 1 d .
H29A H 0.6979 0.6770 0.1984 0.028 Uiso 1 1 calc R
H29B H 0.8257 0.7375 0.1566 0.028 Uiso 1 1 calc R
C30 C 0.8888(8) 0.6420(4) 0.2515(3) 0.0378(12) Uani 1 1 d .
H30A H 0.8827 0.5709 0.2725 0.057 Uiso 1 1 calc R
H30B H 0.8292 0.7003 0.2949 0.057 Uiso 1 1 calc R
H30C H 1.0025 0.6383 0.2337 0.057 Uiso 1 1 calc R

loop_
_atom_site_aniso_label
_atom_site_aniso_U_11
_atom_site_aniso_U_22
_atom_site_aniso_U_33
_atom_site_aniso_U_23
_atom_site_aniso_U_13
_atom_site_aniso_U_12
Cu 0.0082(3) 0.0155(3) 0.0105(3) 0.00144(18) -0.00046(18) -0.00114(18)
Cl1 0.0522(8) 0.0325(6) 0.0285(6) 0.0101(5) -0.0197(5) -0.0255(6)
Cl2 0.0169(5) 0.0215(5) 0.0127(5) -0.0007(4) -0.0020(4) -0.0078(4)
Cl3 0.0145(5) 0.0354(6) 0.0186(5) 0.0129(4) -0.0066(4) -0.0055(4)
Cl4 0.0321(6) 0.0266(6) 0.0173(5) 0.0038(4) -0.0088(4) -0.0072(5)
O1 0.0199(15) 0.0280(16) 0.0165(14) 0.0023(12) -0.0054(12) -0.0144(13)
O2 0.0218(17) 0.0344(18) 0.0312(18) -0.0105(14) 0.0029(14) -0.0153(15)
O3 0.0157(14) 0.0149(14) 0.0196(14) 0.0023(11) -0.0066(11) -0.0061(11)
O4 0.0142(16) 0.0391(19) 0.0320(18) -0.0117(15) -0.0100(13) -0.0020(14)
O5 0.0218(16) 0.0128(14) 0.0208(15) 0.0007(12) 0.0032(12) -0.0008(12)
N1 0.0108(16) 0.0148(16) 0.0114(16) 0.0022(13) -0.0022(13) -0.0028(13)
N2 0.0109(16) 0.0207(17) 0.0082(15) 0.0000(13) -0.0017(13) -0.0044(13)
N3 0.0147(18) 0.030(2) 0.0134(17) 0.0030(14) -0.0047(14) -0.0037(15)
N4 0.0117(16) 0.0159(16) 0.0128(16) -0.0002(13) -0.0006(13) -0.0020(13)
N5 0.0118(17) 0.0161(17) 0.0117(16) -0.0002(13) -0.0017(13) -0.0037(13)
N6 0.0151(18) 0.0157(17) 0.030(2) 0.0025(15) -0.0062(15) -0.0039(14)
C1 0.0120(19) 0.0156(19) 0.0120(18) -0.0011(15) -0.0028(15) -0.0017(15)
C2 0.016(2) 0.027(2) 0.016(2) 0.0033(17) -0.0058(16) -0.0057(17)
C3 0.0084(18) 0.025(2) 0.0097(18) -0.0033(16) 0.0023(15) -0.0051(16)
C4 0.0089(19) 0.027(2) 0.019(2) -0.0024(17) -0.0003(16) -0.0085(17)
C5 0.018(2) 0.039(3) 0.013(2) 0.0038(18) -0.0041(16) -0.0173(19)
C6 0.023(2) 0.036(3) 0.017(2) 0.0088(18) -0.0080(18) -0.015(2)
C7 0.017(2) 0.025(2) 0.024(2) 0.0018(18) -0.0071(17) -0.0101(18)
C8 0.012(2) 0.025(2) 0.016(2) -0.0025(17) -0.0035(16) -0.0033(17)
C9 0.0121(19) 0.025(2) 0.0114(19) 0.0012(16) -0.0003(15) -0.0015(16)
C10 0.017(2) 0.029(2) 0.018(2) -0.0039(18) -0.0063(17) -0.0076(18)
C11 0.0357(18) 0.066(2) 0.052(2) -0.0262(18) 0.0046(15) -0.0164(16)
C12 0.0357(18) 0.066(2) 0.052(2) -0.0262(18) 0.0046(15) -0.0164(16)
C13 0.026(2) 0.032(3) 0.023(2) -0.0089(19) 0.0046(19) -0.010(2)
C14 0.0357(18) 0.066(2) 0.052(2) -0.0262(18) 0.0046(15) -0.0164(16)
C15 0.017(2) 0.014(2) 0.029(2) 0.0019(17) 0.0014(18) -0.0048(17)
C16 0.014(2) 0.019(2) 0.027(2) 0.0008(17) -0.0047(17) -0.0026(17)
C17 0.0111(19) 0.0139(19) 0.018(2) 0.0012(15) -0.0029(15) -0.0016(15)
C18 0.0096(18) 0.0145(19) 0.0145(19) -0.0042(15) -0.0008(15) 0.0009(15)
C19 0.016(2) 0.0118(18) 0.017(2) -0.0011(15) -0.0007(16) -0.0031(15)
C20 0.015(2) 0.0137(19) 0.019(2) -0.0026(16) 0.0007(16) -0.0036(16)
C21 0.0135(19) 0.0159(19) 0.0143(19) -0.0007(15) -0.0011(15) -0.0021(16)
C22 0.018(2) 0.0128(19) 0.026(2) 0.0017(17) -0.0015(17) -0.0058(16)
C23 0.015(2) 0.0148(19) 0.025(2) -0.0003(16) -0.0035(17) -0.0056(16)
C24 0.013(2) 0.0151(19) 0.021(2) 0.0000(16) -0.0057(16) -0.0046(16)
C25 0.014(2) 0.022(2) 0.015(2) -0.0056(16) -0.0012(16) -0.0036(17)
C26 0.022(2) 0.043(3) 0.027(2) -0.018(2) -0.0010(19) -0.008(2)
C27 0.024(2) 0.038(3) 0.029(3) 0.001(2) -0.0005(19) -0.015(2)
C28 0.015(2) 0.032(3) 0.028(2) -0.004(2) -0.0034(18) 0.0053(19)
C29 0.028(2) 0.014(2) 0.023(2) -0.0022(17) -0.0028(19) -0.0021(18)
C30 0.055(3) 0.028(3) 0.038(3) 0.003(2) -0.019(3) -0.017(2)

loop_
_atom_type_symbol
_atom_type_description
_atom_type_scat_dispersion_real
_atom_type_scat_dispersion_imag
_atom_type_scat_source
C C 0.0033 0.0016 'International Tables Vol C Tables 4.2.6.8 and 6.1.1.4'
H H 0.0000 0.0000 'International Tables Vol C Tables 4.2.6.8 and 6.1.1.4'
N N 0.0061 0.0033 'International Tables Vol C Tables 4.2.6.8 and 6.1.1.4'
Cl Cl 0.1484 0.1585 'International Tables Vol C Tables 4.2.6.8 and 6.1.1.4'
Cu Cu 0.3201 1.2651 'International Tables Vol C Tables 4.2.6.8 and 6.1.1.4'
O O 0.0106 0.0060 'International Tables Vol C Tables 4.2.6.8 and 6.1.1.4'

loop_
_geom_angle_atom_site_label_1
_geom_angle_atom_site_label_2
_geom_angle_atom_site_label_3
_geom_angle
N1 Cu N4 174.96(14)
N1 Cu O5 85.34(12)
N4 Cu O5 90.31(13)
N1 Cu Cl3 91.32(10)
N4 Cu Cl3 89.65(10)
O5 Cu Cl3 131.40(9)
N1 Cu Cl2 92.45(10)
N4 Cu Cl2 91.26(10)
O5 Cu Cl2 107.06(9)
Cl3 Cu Cl2 121.53(4)
C3 O1 C4 117.9(3)
C17 O3 C18 119.3(3)
C29 O5 Cu 123.6(3)
C29 O5 H5 118.2
Cu O5 H5 118.2
C1 N1 C2 103.9(3)
C1 N1 Cu 127.4(3)
C2 N1 Cu 128.6(3)
C1 N2 N3 111.0(3)
C1 N2 C3 128.1(3)
N3 N2 C3 120.4(3)
C2 N3 N2 102.1(3)
C15 N4 C16 103.4(3)
C15 N4 Cu 122.5(3)
C16 N4 Cu 134.0(3)
C15 N5 N6 110.5(3)
C15 N5 C17 129.0(3)
N6 N5 C17 119.7(3)
C16 N6 N5 102.2(3)
N1 C1 N2 109.2(3)
N1 C1 H1 125.4
N2 C1 H1 125.4
N3 C2 N1 113.9(4)
N3 C2 H2 123.1
N1 C2 H2 123.1
O1 C3 N2 110.0(3)
O1 C3 C10 103.7(3)
N2 C3 C10 110.1(3)
O1 C3 H3 110.9
N2 C3 H3 110.9
C10 C3 H3 110.9
C9 C4 C5 122.0(4)
C9 C4 O1 124.4(4)
C5 C4 O1 113.5(4)
C4 C5 C6 119.1(4)
C4 C5 H5' 120.5
C6 C5 H5' 120.5
C7 C6 C5 118.5(4)
C7 C6 H6 120.7
C5 C6 H6 120.7
C6 C7 C8 122.2(4)
C6 C7 Cl1 118.9(3)
C8 C7 Cl1 118.9(3)
C7 C8 C9 119.2(4)
C7 C8 H8 120.4
C9 C8 H8 120.4
C4 C9 C8 118.9(4)
C4 C9 H9 120.5
C8 C9 H9 120.5
O2 C10 C11 124.2(4)
O2 C10 C3 118.5(4)
C11 C10 C3 117.2(4)
C12 C11 C10 113.7(6)
C12 C11 C13 111.4(5)
C10 C11 C13 110.1(5)
C12 C11 C14 113.1(6)
C10 C11 C14 103.1(5)
C13 C11 C14 104.9(5)
C11 C12 H12A 109.5
C11 C12 H12B 109.5
H12A C12 H12B 109.5
C11 C12 H12C 109.5
H12A C12 H12C 109.5
H12B C12 H12C 109.5
C11 C13 H13A 109.5
C11 C13 H13B 109.5
H13A C13 H13B 109.5
C11 C13 H13C 109.5
H13A C13 H13C 109.5
H13B C13 H13C 109.5
C11 C14 H14A 109.5
C11 C14 H14B 109.5
H14A C14 H14B 109.5
C11 C14 H14C 109.5
H14A C14 H14C 109.5
H14B C14 H14C 109.5
N4 C15 N5 110.0(4)
N4 C15 H15 125.0
N5 C15 H15 125.0
N6 C16 N4 113.8(4)
N6 C16 H16 123.1
N4 C16 H16 123.1
O3 C17 N5 108.9(3)
O3 C17 C24 104.3(3)
N5 C17 C24 109.6(3)
O3 C17 H17 111.2
N5 C17 H17 111.2
C24 C17 H17 111.2
C23 C18 C19 121.0(4)
C23 C18 O3 114.3(4)
C19 C18 O3 124.7(4)
C18 C19 C20 118.8(4)
C18 C19 H19 120.6
C20 C19 H19 120.6
C21 C20 C19 119.3(4)
C21 C20 H20 120.4
C19 C20 H20 120.4
C20 C21 C22 121.2(4)
C20 C21 Cl4 119.3(3)
C22 C21 Cl4 119.5(3)
C23 C22 C21 120.0(4)
C23 C22 H22 120.0
C21 C22 H22 120.0
C22 C23 C18 119.6(4)
C22 C23 H23 120.2
C18 C23 H23 120.2
O4 C24 C25 123.7(4)
O4 C24 C17 118.9(4)
C25 C24 C17 117.4(3)
C26 C25 C24 109.2(4)
C26 C25 C27 110.9(4)
C24 C25 C27 105.4(3)
C26 C25 C28 110.0(4)
C24 C25 C28 112.4(4)
C27 C25 C28 109.0(4)
C25 C26 H26A 109.5
C25 C26 H26B 109.5
H26A C26 H26B 109.5
C25 C26 H26C 109.5
H26A C26 H26C 109.5
H26B C26 H26C 109.5
C25 C27 H27A 109.5
C25 C27 H27B 109.5
H27A C27 H27B 109.5
C25 C27 H27C 109.5
H27A C27 H27C 109.5
H27B C27 H27C 109.5
C25 C28 H28A 109.5
C25 C28 H28B 109.5
H28A C28 H28B 109.5
C25 C28 H28C 109.5
H28A C28 H28C 109.5
H28B C28 H28C 109.5
O5 C29 C30 110.3(4)
O5 C29 H29A 109.6
C30 C29 H29A 109.6
O5 C29 H29B 109.6
C30 C29 H29B 109.6
H29A C29 H29B 108.1
C29 C30 H30A 109.5
C29 C30 H30B 109.5
H30A C30 H30B 109.5
C29 C30 H30C 109.5
H30A C30 H30C 109.5
H30B C30 H30C 109.5

loop_
_geom_bond_atom_site_label_1
_geom_bond_atom_site_label_2
_geom_bond_distance
Cu N1 1.993(3)
Cu N4 1.994(3)
Cu O5 2.139(3)
Cu Cl3 2.2823(11)
Cu Cl2 2.4087(11)
Cl1 C7 1.752(5)
Cl4 C21 1.745(4)
O1 C3 1.403(5)
O1 C4 1.407(5)
O2 C10 1.205(6)
O3 C17 1.401(5)
O3 C18 1.397(5)
O4 C24 1.200(5)
O5 C29 1.443(5)
O5 H5 0.9500
N1 C1 1.320(5)
N1 C2 1.373(5)
N2 C1 1.324(5)
N2 N3 1.371(5)
N2 C3 1.460(5)
N3 C2 1.312(6)
N4 C15 1.312(5)
N4 C16 1.365(6)
N5 C15 1.319(6)
N5 N6 1.359(5)
N5 C17 1.461(5)
N6 C16 1.315(6)
C1 H1 0.9500
C2 H2 0.9500
C3 C10 1.565(6)
C3 H3 1.0000
C4 C9 1.379(6)
C4 C5 1.386(6)
C5 C6 1.395(7)
C5 H5' 0.9500
C6 C7 1.386(6)
C6 H6 0.9500
C7 C8 1.379(6)
C8 C9 1.390(6)
C8 H8 0.9500
C9 H9 0.9500
C10 C11 1.513(7)
C11 C12 1.457(10)
C11 C13 1.528(8)
C11 C14 1.614(11)
C12 H12A 0.9800
C12 H12B 0.9800
C12 H12C 0.9800
C13 H13A 0.9800
C13 H13B 0.9800
C13 H13C 0.9800
C14 H14A 0.9800
C14 H14B 0.9800
C14 H14C 0.9800
C15 H15 0.9500
C16 H16 0.9500
C17 C24 1.555(6)
C17 H17 1.0000
C18 C23 1.386(6)
C18 C19 1.398(6)
C19 C20 1.400(6)
C19 H19 0.9500
C20 C21 1.379(6)
C20 H20 0.9500
C21 C22 1.387(6)
C22 C23 1.370(6)
C22 H22 0.9500
C23 H23 0.9500
C24 C25 1.527(6)
C25 C26 1.524(6)
C25 C27 1.535(6)
C25 C28 1.532(6)
C26 H26A 0.9800
C26 H26B 0.9800
C26 H26C 0.9800
C27 H27A 0.9800
C27 H27B 0.9800
C27 H27C 0.9800
C28 H28A 0.9800
C28 H28B 0.9800
C28 H28C 0.9800
C29 C30 1.512(7)
C29 H29A 0.9900
C29 H29B 0.9900
C30 H30A 0.9800
C30 H30B 0.9800
C30 H30C 0.9800
